data_7251259
loop_
_publ_author_name
'Zaworotko, Michael'
'Singh, Bharti'
'He, Tao'

_publ_section_title
;
 Crystal engineering of Nickel(II) coordination networks sustained by
 aliphatic dicarboxylate linker ligands
;
_journal_name_full CrystEngComm
_journal_paper_doi 10.1039/D5CE00918A
_journal_year 2025
_chemical_formula_moiety '	C18 H22 N4 Ni O6'
_chemical_formula_sum 'C18 H22 N4 Ni O6'
_chemical_formula_weight 449.09
_space_group_crystal_system triclinic
_space_group_IT_number 2
_space_group_name_Hall '-P 1'
_space_group_name_H-M_alt 'P -1'
_atom_sites_solution_hydrogens mixed
_audit_creation_date 2024-12-02
_audit_creation_method
;
Olex2 1.5
(compiled 2024.02.16 svn.r378c4104 for OlexSys, GUI svn.r6817)
;
_audit_update_record
;
2025-05-09 deposited with the CCDC.	2025-11-07 downloaded from the CCDC.
;
_cell_angle_alpha 108.5630(10)
_cell_angle_beta 94.7000(10)
_cell_angle_gamma 104.5570(10)
_cell_formula_units_Z 1
_cell_length_a 5.2255(2)
_cell_length_b 9.0139(3)
_cell_length_c 11.0579(3)
_cell_measurement_reflns_used 9945
_cell_measurement_temperature 100(2)
_cell_measurement_theta_max 28.26
_cell_measurement_theta_min 3.86
_cell_volume 470.40(3)
_computing_cell_refinement 'SAINT V8.40B (?, 2016)'
_computing_data_reduction 'SAINT V8.40B (?, 2016)'
_computing_molecular_graphics 'Olex2 1.5 (Dolomanov et al., 2009)'
_computing_publication_material 'Olex2 1.5 (Dolomanov et al., 2009)'
_computing_structure_refinement 'XL  (Sheldrick, 2008)'
_diffrn_ambient_temperature 100.00
_diffrn_measured_fraction_theta_full 0.998
_diffrn_measured_fraction_theta_max 0.998
_diffrn_measurement_device_type 'Bruker APEX-II CCD'
_diffrn_measurement_method '\f and \w scans'
_diffrn_radiation_type MoK\a
_diffrn_radiation_wavelength 0.71073
_diffrn_reflns_av_R_equivalents 0.0250
_diffrn_reflns_av_unetI/netI 0.0111
_diffrn_reflns_Laue_measured_fraction_full 0.998
_diffrn_reflns_Laue_measured_fraction_max 0.998
_diffrn_reflns_limit_h_max 6
_diffrn_reflns_limit_h_min -6
_diffrn_reflns_limit_k_max 10
_diffrn_reflns_limit_k_min -10
_diffrn_reflns_limit_l_max 13
_diffrn_reflns_limit_l_min -13
_diffrn_reflns_number 17332
_diffrn_reflns_point_group_measured_fraction_full 0.998
_diffrn_reflns_point_group_measured_fraction_max 0.998
_diffrn_reflns_theta_full 25.000
_diffrn_reflns_theta_max 25.000
_diffrn_reflns_theta_min 3.686
_exptl_absorpt_coefficient_mu 1.0577
_exptl_absorpt_correction_T_max 0.824
_exptl_absorpt_correction_T_min 0.772
_exptl_absorpt_correction_type multi-scan
_exptl_absorpt_process_details
;
SADABS-2016/2 (Bruker,2016/2) was used for absorption correction.
wR2(int) was 0.0441 before and 0.0393 after correction.
The Ratio of minimum to maximum transmission is 0.9429.
The \l/2 correction factor is Not present.
;
_exptl_crystal_colour green
_exptl_crystal_colour_primary green
_exptl_crystal_density_diffrn 1.585
_exptl_crystal_density_meas 1.584
_exptl_crystal_description plate
_exptl_crystal_F_000 300
_exptl_crystal_size_max 0.26
_exptl_crystal_size_mid 0.20
_exptl_crystal_size_min 0.18
_exptl_transmission_factor_max 0.827
_exptl_transmission_factor_min 0.776
_refine_diff_density_max 0.285
_refine_diff_density_min -0.270
_refine_diff_density_rms 0.044
_refine_ls_extinction_method none
_refine_ls_goodness_of_fit_ref 1.148
_refine_ls_hydrogen_treatment mixed
_refine_ls_matrix_type full
_refine_ls_number_parameters 138
_refine_ls_number_reflns 1646
_refine_ls_number_restraints 0
_refine_ls_restrained_S_all 1.148
_refine_ls_R_factor_all 0.0197
_refine_ls_R_factor_gt 0.0192
_refine_ls_shift/su_max 0.000
_refine_ls_shift/su_mean 0.000
_refine_ls_structure_factor_coef Fsqd
_refine_ls_weighting_details 'w=1/[\s^2^(Fo^2^)+(0.0064P)^2^+0.4003P] where P=(Fo^2^+2Fc^2^)/3'
_refine_ls_weighting_scheme calc
_refine_ls_wR_factor_gt 0.0440
_refine_ls_wR_factor_ref 0.0441
_reflns_Friedel_coverage 0.000
_reflns_number_gt 1613
_reflns_number_total 1646
_reflns_threshold_expression 'I > 2\s(I)'
_cod_data_source_file d5ce00918a2.cif
_cod_data_source_block sql-adi-Ni
_cod_original_formula_sum '	C18 H22 N4 Ni O6'
_cod_database_code 7251259
_shelx_shelxl_version_number 2019/1
_shelx_space_group_comment
;
The symmetry employed for this shelxl refinement is uniquely defined
by the following loop, which should always be used as a source of
symmetry information in preference to the above space-group names.
They are only intended as comments.
;
_olex2_refinement_description
;
1. Fixed Uiso
 At 1.2 times of:
  All C(H) groups, All C(H,H) groups
 At 1.5 times of:
  All O(H) groups
2.a Secondary CH2 refined with riding coordinates:
 C9(H9A,H9B), C8(H8A,H8B)
2.b Aromatic/amide H refined with riding coordinates:
 C3(H3), C2(H2), C5(H5), C1(H1), C6(H6)
2.c Idealised tetrahedral OH refined as rotating group:
 O3(H3A)
;
_olex2_submission_special_instructions 'No special instructions were received'

loop_
_space_group_symop_operation_xyz
'x, y, z'
'-x, -y, -z'

loop_
_atom_site_label
_atom_site_type_symbol
_atom_site_fract_x
_atom_site_fract_y
_atom_site_fract_z
_atom_site_U_iso_or_equiv
_atom_site_adp_type
_atom_site_occupancy
_atom_site_site_symmetry_order
_atom_site_calc_flag
_atom_site_refinement_flags_posn
_atom_site_refinement_flags_adp
_atom_site_refinement_flags_occupancy
_atom_site_disorder_assembly
_atom_site_disorder_group
Ni1 Ni 0.000000 0.500000 0.500000 0.00752(8) Uani 1 2 d S . P . .
O1 O -0.1911(2) 0.47855(12) 0.65411(10) 0.0110(2) Uani 1 1 d . . . . .
O2 O 0.0060(2) 0.32055(13) 0.72576(10) 0.0134(2) Uani 1 1 d . . . . .
O3 O 0.2533(2) 0.36702(13) 0.53652(10) 0.0117(2) Uani 1 1 d . . . . .
H3A H 0.206157 0.330989 0.595088 0.018 Uiso 1 1 calc R U . . .
N2 N 0.6075(2) 0.88499(15) 0.77591(12) 0.0106(3) Uani 1 1 d . . . . .
N1 N 0.2679(2) 0.71890(15) 0.62058(12) 0.0104(3) Uani 1 1 d . . . . .
C3 C 0.5724(3) 0.96670(18) 0.69167(14) 0.0127(3) Uani 1 1 d . . . . .
H3 H 0.674754 1.073185 0.698441 0.015 Uiso 1 1 calc R U . . .
C2 C 0.3621(3) 0.86345(18) 0.59761(14) 0.0122(3) Uani 1 1 d . . . . .
H2 H 0.290012 0.886901 0.526472 0.015 Uiso 1 1 calc R U . . .
C5 C 1.0629(3) 1.03735(18) 0.89074(15) 0.0122(3) Uani 1 1 d . . . . .
H5 H 1.105088 1.062686 0.816303 0.015 Uiso 1 1 calc R U . . .
C9 C -0.1357(3) 0.43464(18) 0.97303(14) 0.0120(3) Uani 1 1 d . . . . .
H9A H -0.107896 0.325106 0.950914 0.014 Uiso 1 1 calc R U . . .
H9B H -0.249400 0.446097 1.040823 0.014 Uiso 1 1 calc R U . . .
C4 C 0.8070(3) 0.94310(17) 0.88954(14) 0.0108(3) Uani 1 1 d . . . . .
C1 C 0.4188(3) 0.73674(18) 0.72824(14) 0.0112(3) Uani 1 1 d . . . . .
H1 H 0.398307 0.656014 0.767729 0.013 Uiso 1 1 calc R U . . .
C6 C 0.7436(3) 0.90582(18) 0.99831(14) 0.0122(3) Uani 1 1 d . . . . .
H6 H 0.567929 0.841465 0.996632 0.015 Uiso 1 1 calc R U . . .
C8 C -0.2825(3) 0.44627(19) 0.85279(14) 0.0130(3) Uani 1 1 d . . . . .
H8A H -0.464822 0.367567 0.828938 0.016 Uiso 1 1 calc R U . . .
H8B H -0.303173 0.557526 0.874576 0.016 Uiso 1 1 calc R U . . .
C7 C -0.1425(3) 0.41190(17) 0.73566(14) 0.0101(3) Uani 1 1 d . . . . .
H3B H 0.419(5) 0.412(3) 0.564(2) 0.037(6) Uiso 1 1 d . . . . .

loop_
_atom_site_aniso_label
_atom_site_aniso_U_11
_atom_site_aniso_U_22
_atom_site_aniso_U_33
_atom_site_aniso_U_23
_atom_site_aniso_U_13
_atom_site_aniso_U_12
Ni1 0.00634(14) 0.00865(14) 0.00670(14) 0.00287(10) -0.00013(10) 0.00089(10)
O1 0.0094(5) 0.0141(5) 0.0102(5) 0.0060(4) 0.0010(4) 0.0027(4)
O2 0.0152(5) 0.0148(5) 0.0138(5) 0.0072(4) 0.0047(4) 0.0071(4)
O3 0.0096(6) 0.0150(5) 0.0118(5) 0.0070(4) 0.0015(4) 0.0030(5)
N2 0.0100(6) 0.0100(6) 0.0093(6) 0.0023(5) -0.0014(5) 0.0011(5)
N1 0.0094(6) 0.0113(6) 0.0094(6) 0.0033(5) 0.0004(5) 0.0021(5)
C3 0.0146(8) 0.0112(7) 0.0122(7) 0.0053(6) 0.0019(6) 0.0024(6)
C2 0.0138(8) 0.0130(7) 0.0102(7) 0.0054(6) 0.0008(6) 0.0034(6)
C5 0.0132(7) 0.0122(7) 0.0105(7) 0.0038(6) 0.0015(6) 0.0032(6)
C9 0.0128(8) 0.0150(8) 0.0098(7) 0.0061(6) 0.0033(6) 0.0042(6)
C4 0.0114(7) 0.0084(7) 0.0098(7) 0.0002(6) -0.0016(6) 0.0032(6)
C1 0.0106(7) 0.0109(7) 0.0110(7) 0.0038(6) 0.0004(6) 0.0016(6)
C6 0.0089(7) 0.0103(7) 0.0146(8) 0.0028(6) 0.0009(6) 0.0007(6)
C8 0.0113(7) 0.0173(8) 0.0114(7) 0.0058(6) 0.0021(6) 0.0049(6)
C7 0.0080(7) 0.0093(7) 0.0089(7) 0.0021(6) -0.0017(6) -0.0019(6)

loop_
_atom_type_symbol
_atom_type_description
_atom_type_scat_dispersion_real
_atom_type_scat_dispersion_imag
_atom_type_scat_source
C C 0.0033 0.0016 'International Tables Vol C Tables 4.2.6.8 and 6.1.1.4'
H H 0.0000 0.0000 'International Tables Vol C Tables 4.2.6.8 and 6.1.1.4'
N N 0.0061 0.0033 'International Tables Vol C Tables 4.2.6.8 and 6.1.1.4'
Ni Ni 0.3393 1.1124 'International Tables Vol C Tables 4.2.6.8 and 6.1.1.4'
O O 0.0106 0.0060 'International Tables Vol C Tables 4.2.6.8 and 6.1.1.4'

loop_
_geom_angle_atom_site_label_1
_geom_angle_atom_site_label_2
_geom_angle_atom_site_label_3
_geom_angle
_geom_angle_site_symmetry_1
_geom_angle_site_symmetry_3
_geom_angle_publ_flag
O1 Ni1 O1 180.0 . 2_566 ?
O1 Ni1 O3 88.48(4) 2_566 . ?
O1 Ni1 O3 91.52(4) . . ?
O1 Ni1 O3 88.48(4) . 2_566 ?
O1 Ni1 O3 91.52(4) 2_566 2_566 ?
O3 Ni1 O3 180.00(4) 2_566 . ?
N1 Ni1 O1 90.25(4) . . ?
N1 Ni1 O1 89.75(4) . 2_566 ?
N1 Ni1 O1 90.25(4) 2_566 2_566 ?
N1 Ni1 O1 89.75(4) 2_566 . ?
N1 Ni1 O3 91.91(5) . . ?
N1 Ni1 O3 91.91(5) 2_566 2_566 ?
N1 Ni1 O3 88.09(5) . 2_566 ?
N1 Ni1 O3 88.09(5) 2_566 . ?
N1 Ni1 N1 180.0 . 2_566 ?
C7 O1 Ni1 129.34(9) . . ?
Ni1 O3 H3A 109.5 . . ?
Ni1 O3 H3B 121.0(15) . . ?
H3A O3 H3B 101.9 . . ?
C3 N2 C4 126.87(12) . . ?
C1 N2 C3 106.93(12) . . ?
C1 N2 C4 126.18(13) . . ?
C2 N1 Ni1 129.09(10) . . ?
C1 N1 Ni1 124.15(10) . . ?
C1 N1 C2 105.82(12) . . ?
N2 C3 H3 127.1 . . ?
C2 C3 N2 105.87(13) . . ?
C2 C3 H3 127.1 . . ?
N1 C2 H2 125.0 . . ?
C3 C2 N1 109.92(13) . . ?
C3 C2 H2 125.0 . . ?
C4 C5 H5 120.3 . . ?
C6 C5 H5 120.3 2_777 . ?
C6 C5 C4 119.39(14) 2_777 . ?
C9 C9 H9A 109.1 2_567 . ?
C9 C9 H9B 109.1 2_567 . ?
H9A C9 H9B 107.8 . . ?
C8 C9 C9 112.65(15) . 2_567 ?
C8 C9 H9A 109.1 . . ?
C8 C9 H9B 109.1 . . ?
C5 C4 N2 119.56(13) . . ?
C5 C4 C6 120.61(14) . . ?
C6 C4 N2 119.83(13) . . ?
N2 C1 H1 124.3 . . ?
N1 C1 N2 111.45(13) . . ?
N1 C1 H1 124.3 . . ?
C5 C6 C4 119.99(14) 2_777 . ?
C5 C6 H6 120.0 2_777 . ?
C4 C6 H6 120.0 . . ?
C9 C8 H8A 108.7 . . ?
C9 C8 H8B 108.7 . . ?
H8A C8 H8B 107.6 . . ?
C7 C8 C9 114.36(12) . . ?
C7 C8 H8A 108.7 . . ?
C7 C8 H8B 108.7 . . ?
O1 C7 C8 116.02(13) . . ?
O2 C7 O1 125.33(13) . . ?
O2 C7 C8 118.64(13) . . ?

loop_
_geom_bond_atom_site_label_1
_geom_bond_atom_site_label_2
_geom_bond_distance
_geom_bond_site_symmetry_2
_geom_bond_publ_flag
Ni1 O1 2.0810(10) . ?
Ni1 O1 2.0810(10) 2_566 ?
Ni1 O3 2.0905(10) . ?
Ni1 O3 2.0905(10) 2_566 ?
Ni1 N1 2.0643(12) 2_566 ?
Ni1 N1 2.0643(12) . ?
O1 C7 1.2739(18) . ?
O2 C7 1.2533(18) . ?
O3 H3A 0.8400 . ?
O3 H3B 0.84(2) . ?
N2 C3 1.3857(19) . ?
N2 C4 1.4256(19) . ?
N2 C1 1.3564(19) . ?
N1 C2 1.3832(19) . ?
N1 C1 1.3135(19) . ?
C3 H3 0.9500 . ?
C3 C2 1.356(2) . ?
C2 H2 0.9500 . ?
C5 H5 0.9500 . ?
C5 C4 1.389(2) . ?
C5 C6 1.388(2) 2_777 ?
C9 C9 1.526(3) 2_567 ?
C9 H9A 0.9900 . ?
C9 H9B 0.9900 . ?
C9 C8 1.526(2) . ?
C4 C6 1.392(2) . ?
C1 H1 0.9500 . ?
C6 H6 0.9500 . ?
C8 H8A 0.9900 . ?
C8 H8B 0.9900 . ?
C8 C7 1.524(2) . ?

loop_
_geom_torsion_atom_site_label_1
_geom_torsion_atom_site_label_2
_geom_torsion_atom_site_label_3
_geom_torsion_atom_site_label_4
_geom_torsion
_geom_torsion_site_symmetry_1
_geom_torsion_site_symmetry_2
_geom_torsion_site_symmetry_3
_geom_torsion_site_symmetry_4
_geom_torsion_publ_flag
Ni1 O1 C7 O2 -12.7(2) . . . . ?
Ni1 O1 C7 C8 168.27(9) . . . . ?
Ni1 N1 C2 C3 -168.35(10) . . . . ?
Ni1 N1 C1 N2 169.33(9) . . . . ?
N2 C3 C2 N1 -0.74(17) . . . . ?
N2 C4 C6 C5 -179.77(13) . . . 2_777 ?
C3 N2 C4 C5 -36.2(2) . . . . ?
C3 N2 C4 C6 143.44(15) . . . . ?
C3 N2 C1 N1 0.02(17) . . . . ?
C2 N1 C1 N2 -0.46(17) . . . . ?
C5 C4 C6 C5 -0.1(2) . . . 2_777 ?
C9 C9 C8 C7 65.1(2) 2_567 . . . ?
C9 C8 C7 O1 -153.76(13) . . . . ?
C9 C8 C7 O2 27.13(19) . . . . ?
C4 N2 C3 C2 179.11(14) . . . . ?
C4 N2 C1 N1 -178.67(13) . . . . ?
C1 N2 C3 C2 0.45(16) . . . . ?
C1 N2 C4 C5 142.23(15) . . . . ?
C1 N2 C4 C6 -38.1(2) . . . . ?
C1 N1 C2 C3 0.75(17) . . . . ?
C6 C5 C4 N2 179.77(13) 2_777 . . . ?
C6 C5 C4 C6 0.1(2) 2_777 . . . ?
